data_7249280
loop_
_publ_author_name
'Mei, Zhen-Zhong'
'Wang, Hong-Yu'
'Ren, Chao'
'Yang, Ying'
'Gu, Jin-Zhong'

_publ_section_title
;
 Hydrothermal synthesis, structures, and catalytic performance of five
 coordination compounds driven by 5-aminoisophthalic acid
;
_journal_issue 38
_journal_name_full 'RSC Advances'
_journal_page_first 28160
_journal_page_last 28167
_journal_paper_doi 10.1039/D4RA05352D
_journal_volume 14
_journal_year 2024
_chemical_formula_sum 'C60 H55 N9 Ni3 O14'
_chemical_formula_weight 1302.26
_space_group_crystal_system triclinic
_space_group_IT_number 1
_space_group_name_Hall 'P 1'
_space_group_name_H-M_alt 'P 1'
_atom_sites_solution_hydrogens mixed
_audit_creation_method SHELXL-2014/7
_audit_update_record
;
2024-07-03 deposited with the CCDC.	2024-08-21 downloaded from the CCDC.
;
_cell_angle_alpha 88.8838(17)
_cell_angle_beta 75.6606(19)
_cell_angle_gamma 74.270(2)
_cell_formula_units_Z 1
_cell_length_a 10.1262(3)
_cell_length_b 13.2389(3)
_cell_length_c 13.3575(3)
_cell_measurement_reflns_used 20240
_cell_measurement_temperature 303(2)
_cell_measurement_theta_max 67.994
_cell_measurement_theta_min 4.688
_cell_volume 1667.76(8)
_computing_cell_refinement 'Bruker SAINT'
_computing_data_collection 'Bruker APEX2'
_computing_data_reduction 'Bruker SAINT'
_computing_molecular_graphics 'Bruker SHELXTL'
_computing_publication_material 'Bruker SHELXTL'
_computing_structure_refinement 'SHELXL-2014/7 (Sheldrick, 2014)'
_computing_structure_solution 'SHELXL-2014/7 (Sheldrick, 2014)'
_diffrn_ambient_temperature 303(2)
_diffrn_measured_fraction_theta_full 0.995
_diffrn_measured_fraction_theta_max 0.994
_diffrn_measurement_device_type 'Bruker APE-II CCD'
_diffrn_measurement_method '\f and \w scans'
_diffrn_radiation_type CuK\a
_diffrn_radiation_wavelength 1.54184
_diffrn_reflns_av_R_equivalents 0.0380
_diffrn_reflns_av_unetI/netI 0.0468
_diffrn_reflns_Laue_measured_fraction_full 0.995
_diffrn_reflns_Laue_measured_fraction_max 0.994
_diffrn_reflns_limit_h_max 12
_diffrn_reflns_limit_h_min -12
_diffrn_reflns_limit_k_max 15
_diffrn_reflns_limit_k_min -15
_diffrn_reflns_limit_l_max 12
_diffrn_reflns_limit_l_min -16
_diffrn_reflns_number 20240
_diffrn_reflns_point_group_measured_fraction_full 0.708
_diffrn_reflns_point_group_measured_fraction_max 0.707
_diffrn_reflns_theta_full 67.684
_diffrn_reflns_theta_max 67.994
_diffrn_reflns_theta_min 4.688
_diffrn_source 'fine-focus sealed tube'
_exptl_absorpt_coefficient_mu 1.530
_exptl_absorpt_correction_T_max 0.914
_exptl_absorpt_correction_T_min 0.862
_exptl_absorpt_correction_type multi-scan
_exptl_absorpt_process_details SADABS
_exptl_crystal_colour green
_exptl_crystal_density_diffrn 1.297
_exptl_crystal_description block
_exptl_crystal_F_000 674
_exptl_crystal_size_max 0.100
_exptl_crystal_size_mid 0.090
_exptl_crystal_size_min 0.060
_exptl_transmission_factor_max 0.912
_exptl_transmission_factor_min 0.858
_platon_squeeze_details
;
;
_refine_diff_density_max 0.727
_refine_diff_density_min -0.272
_refine_diff_density_rms 0.058
_refine_ls_abs_structure_details
;
 Classical Flack method preferred over Parsons because s.u. lower.
;
_refine_ls_abs_structure_Flack -0.01(3)
_refine_ls_extinction_method none
_refine_ls_goodness_of_fit_ref 1.066
_refine_ls_hydrogen_treatment constr
_refine_ls_matrix_type full
_refine_ls_number_parameters 779
_refine_ls_number_reflns 8599
_refine_ls_number_restraints 3
_refine_ls_restrained_S_all 1.066
_refine_ls_R_factor_all 0.0438
_refine_ls_R_factor_gt 0.0420
_refine_ls_shift/su_max 0.000
_refine_ls_shift/su_mean 0.000
_refine_ls_structure_factor_coef Fsqd
_refine_ls_weighting_details 'w=1/[\s^2^(Fo^2^)+(0.0788P)^2^+0.2481P] where P=(Fo^2^+2Fc^2^)/3'
_refine_ls_weighting_scheme calc
_refine_ls_wR_factor_gt 0.1184
_refine_ls_wR_factor_ref 0.1205
_reflns_Friedel_coverage 0.421
_reflns_Friedel_fraction_full 0.421
_reflns_Friedel_fraction_max 0.419
_reflns_number_gt 8204
_reflns_number_total 8599
_reflns_threshold_expression 'I > 2\s(I)'
_cod_data_source_file d4ra05352d2.cif
_cod_data_source_block I_CCDC1
_cod_original_cell_volume 1667.75(7)
_cod_database_code 7249280
_shelx_shelxl_version_number 2014/7
_shelx_space_group_comment
;
The symmetry employed for this shelxl refinement is uniquely defined
by the following loop, which should always be used as a source of
symmetry information in preference to the above space-group names.
They are only intended as comments.
;
_shelx_estimated_absorpt_t_min 0.862
_shelx_estimated_absorpt_t_max 0.914

loop_
_space_group_symop_operation_xyz
'x, y, z'

loop_
_atom_site_label
_atom_site_type_symbol
_atom_site_fract_x
_atom_site_fract_y
_atom_site_fract_z
_atom_site_U_iso_or_equiv
_atom_site_adp_type
_atom_site_occupancy
_atom_site_site_symmetry_order
_atom_site_calc_flag
_atom_site_refinement_flags_posn
_atom_site_refinement_flags_adp
_atom_site_refinement_flags_occupancy
_atom_site_disorder_assembly
_atom_site_disorder_group
Ni1 Ni 1.00376(7) 0.43495(5) 0.50136(5) 0.03143(17) Uani 1 1 d . . . . .
Ni2 Ni 0.50230(7) 0.69850(6) 0.14274(5) 0.03740(19) Uani 1 1 d . . . . .
Ni3 Ni 0.49595(7) 0.11226(6) -0.13774(6) 0.0406(2) Uani 1 1 d . . . . .
N1 N 0.6074(4) 0.5349(3) 0.1471(3) 0.0459(9) Uani 1 1 d . . . . .
H1A H 0.5874 0.4994 0.0996 0.055 Uiso 1 1 calc R U . . .
H1B H 0.7006 0.5267 0.1296 0.055 Uiso 1 1 calc R U . . .
N2 N 0.8455(6) 1.0761(5) 0.1428(5) 0.0703(14) Uani 1 1 d . . . . .
H2A H 0.8344 1.0989 0.0829 0.084 Uiso 1 1 d R U . . .
H2B H 0.7627 1.0927 0.1870 0.084 Uiso 1 1 d R U . . .
N3 N 0.1477(6) -0.2681(4) -0.1390(5) 0.0685(14) Uani 1 1 d . . . . .
H3B H 0.2118 -0.2833 -0.1037 0.082 Uiso 1 1 d R U . . .
H3A H 0.0822 -0.2990 -0.1114 0.082 Uiso 1 1 d R U . . .
N4 N 0.9650(4) 0.5982(3) 0.5084(3) 0.0434(9) Uani 1 1 d . . . . .
N5 N 1.0452(4) 1.2724(3) 0.4878(3) 0.0414(9) Uani 1 1 d . . . . .
N6 N 0.5354(5) 0.6837(4) -0.0168(3) 0.0469(10) Uani 1 1 d . . . . .
N7 N 0.4657(4) 0.7267(3) -0.6954(3) 0.0412(9) Uani 1 1 d . . . . .
N8 N 0.4574(5) 0.1230(4) 0.0225(3) 0.0449(9) Uani 1 1 d . . . . .
N9 N 0.5366(5) 0.0998(4) 0.6997(3) 0.0468(10) Uani 1 1 d . . . . .
O1 O 0.6924(4) 0.3959(4) 0.5654(3) 0.0588(10) Uani 1 1 d . . . . .
O2 O 0.8388(3) 0.4526(3) 0.4390(3) 0.0426(7) Uani 1 1 d . . . . .
O3 O 0.2090(3) 0.4205(3) 0.5189(3) 0.0435(8) Uani 1 1 d . . . . .
O4 O 0.1713(3) 0.4317(3) 0.3641(3) 0.0403(7) Uani 1 1 d . . . . .
O5 O 0.8526(5) 0.6186(4) 0.1158(5) 0.0785(14) Uani 1 1 d . . . . .
O6 O 0.6689(4) 0.7591(3) 0.1214(3) 0.0506(9) Uani 1 1 d . . . . .
O7 O 1.2994(4) 0.6802(3) 0.1582(3) 0.0438(8) Uani 1 1 d . . . . .
O8 O 1.3319(4) 0.8374(3) 0.1409(3) 0.0488(8) Uani 1 1 d . . . . .
O9 O 0.3362(4) 0.0449(3) -0.1248(3) 0.0501(9) Uani 1 1 d . . . . .
O10 O 0.1582(5) 0.1857(4) -0.1277(6) 0.095(2) Uani 1 1 d . . . . .
O11 O -0.3319(4) -0.0221(3) -0.1429(3) 0.0499(8) Uani 1 1 d . . . . .
O12 O -0.3033(4) 0.1355(3) -0.1487(3) 0.0516(9) Uani 1 1 d . . . . .
O13 O 0.8809(4) 0.4431(3) 0.6506(3) 0.0479(8) Uani 1 1 d . . . . .
H2W H 0.8057 0.4224 0.6523 0.072 Uiso 1 1 d R U . . .
H1W H 0.9254 0.3983 0.6880 0.072 Uiso 1 1 d R U . . .
O14 O 0.3722(4) 0.2653(3) -0.1357(3) 0.0566(9) Uani 1 1 d . . . . .
H4W H 0.2815 0.2683 -0.1247 0.085 Uiso 1 1 d R U . . .
H3W H 0.3904 0.2922 -0.1971 0.085 Uiso 1 1 d R U . . .
C1 C 0.7254(5) 0.4281(4) 0.4784(4) 0.0386(10) Uani 1 1 d . . . . .
C2 C 0.6236(5) 0.4414(4) 0.4085(4) 0.0380(9) Uani 1 1 d . . . . .
C3 C 0.4918(5) 0.4230(4) 0.4434(4) 0.0399(10) Uani 1 1 d . . . . .
H3 H 0.4638 0.4018 0.5102 0.048 Uiso 1 1 calc R U . . .
C4 C 0.4020(4) 0.4364(3) 0.3782(4) 0.0348(9) Uani 1 1 d . . . . .
C5 C 0.2530(5) 0.4283(3) 0.4224(4) 0.0360(9) Uani 1 1 d . . . . .
C6 C 0.4415(5) 0.4682(4) 0.2806(4) 0.0401(10) Uani 1 1 d . . . . .
H6 H 0.3808 0.4759 0.2372 0.048 Uiso 1 1 calc R U . . .
C7 C 0.5707(5) 0.4892(4) 0.2455(4) 0.0392(10) Uani 1 1 d . . . . .
C8 C 0.6632(5) 0.4741(4) 0.3085(4) 0.0405(10) Uani 1 1 d . . . . .
H8 H 0.7519 0.4857 0.2841 0.049 Uiso 1 1 calc R U . . .
C9 C 0.7974(6) 0.7142(5) 0.1190(4) 0.0515(13) Uani 1 1 d . . . . .
C10 C 0.8843(5) 0.7901(4) 0.1275(4) 0.0426(11) Uani 1 1 d . . . . .
C11 C 1.0232(5) 0.7504(4) 0.1352(4) 0.0412(10) Uani 1 1 d . . . . .
H11 H 1.0632 0.6783 0.1350 0.049 Uiso 1 1 calc R U . . .
C12 C 1.1020(5) 0.8207(4) 0.1431(4) 0.0394(10) Uani 1 1 d . . . . .
C13 C 1.2526(5) 0.7769(4) 0.1481(4) 0.0391(10) Uani 1 1 d . . . . .
C14 C 1.0448(5) 0.9265(4) 0.1440(4) 0.0450(11) Uani 1 1 d . . . . .
H14 H 1.0999 0.9712 0.1491 0.054 Uiso 1 1 calc R U . . .
C15 C 0.9031(6) 0.9701(5) 0.1372(4) 0.0475(12) Uani 1 1 d . . . . .
C16 C 0.8260(5) 0.8984(5) 0.1292(4) 0.0474(11) Uani 1 1 d . . . . .
H16 H 0.7326 0.9242 0.1250 0.057 Uiso 1 1 calc R U . . .
C17 C 0.2096(6) 0.0886(5) -0.1278(5) 0.0503(12) Uani 1 1 d . . . . .
C18 C 0.1208(5) 0.0175(4) -0.1341(4) 0.0453(11) Uani 1 1 d . . . . .
C19 C -0.0182(5) 0.0600(5) -0.1407(4) 0.0479(12) Uani 1 1 d . . . . .
H19 H -0.0546 0.1322 -0.1430 0.058 Uiso 1 1 calc R U . . .
C20 C -0.1026(5) -0.0075(4) -0.1439(4) 0.0431(11) Uani 1 1 d . . . . .
C21 C -0.2543(6) 0.0377(5) -0.1458(4) 0.0460(11) Uani 1 1 d . . . . .
C22 C -0.0483(5) -0.1155(4) -0.1418(4) 0.0462(11) Uani 1 1 d . . . . .
H22 H -0.1057 -0.1594 -0.1433 0.055 Uiso 1 1 calc R U . . .
C23 C 0.0923(6) -0.1586(5) -0.1373(4) 0.0497(12) Uani 1 1 d . . . . .
C24 C 0.1752(5) -0.0909(5) -0.1318(4) 0.0495(12) Uani 1 1 d . . . . .
H24 H 0.2679 -0.1185 -0.1266 0.059 Uiso 1 1 calc R U . . .
C25 C 0.9570(7) 0.6514(5) 0.5945(5) 0.0562(13) Uani 1 1 d . . . . .
H25 H 0.9609 0.6148 0.6543 0.067 Uiso 1 1 calc R U . . .
C26 C 0.9431(8) 0.7575(5) 0.5994(6) 0.0692(18) Uani 1 1 d . . . . .
H26 H 0.9407 0.7911 0.6606 0.083 Uiso 1 1 calc R U . . .
C27 C 0.9326(6) 0.8136(4) 0.5113(6) 0.0588(15) Uani 1 1 d . . . . .
C28 C 0.9362(7) 0.7604(5) 0.4235(6) 0.0661(17) Uani 1 1 d . . . . .
H28 H 0.9268 0.7958 0.3637 0.079 Uiso 1 1 calc R U . . .
C29 C 0.9544(7) 0.6514(4) 0.4252(5) 0.0539(13) Uani 1 1 d . . . . .
H29 H 0.9592 0.6153 0.3649 0.065 Uiso 1 1 calc R U . . .
C30 C 0.9267(8) 0.9297(5) 0.5105(8) 0.088(3) Uani 1 1 d . . . . .
H30B H 0.8684 0.9646 0.4655 0.106 Uiso 1 1 calc R U . . .
H30A H 0.8833 0.9616 0.5798 0.106 Uiso 1 1 calc R U . . .
C31 C 1.0722(9) 0.9446(5) 0.4737(9) 0.094(3) Uani 1 1 d . . . . .
H31A H 1.1143 0.9148 0.4036 0.112 Uiso 1 1 calc R U . . .
H31B H 1.1314 0.9075 0.5173 0.112 Uiso 1 1 calc R U . . .
C32 C 1.0676(7) 1.0589(5) 0.4764(7) 0.0693(19) Uani 1 1 d . . . . .
C33 C 1.0847(8) 1.1066(5) 0.5614(6) 0.0655(17) Uani 1 1 d . . . . .
H33 H 1.1039 1.0670 0.6170 0.079 Uiso 1 1 calc R U . . .
C34 C 1.0736(7) 1.2116(4) 0.5643(5) 0.0541(13) Uani 1 1 d . . . . .
H34 H 1.0865 1.2418 0.6221 0.065 Uiso 1 1 calc R U . . .
C35 C 1.0304(6) 1.2275(4) 0.4045(5) 0.0550(13) Uani 1 1 d . . . . .
H35 H 1.0117 1.2690 0.3499 0.066 Uiso 1 1 calc R U . . .
C36 C 1.0419(7) 1.1217(5) 0.3965(6) 0.0658(17) Uani 1 1 d . . . . .
H36 H 1.0323 1.0927 0.3367 0.079 Uiso 1 1 calc R U . . .
C37 C 0.4997(8) 0.6102(5) -0.0643(5) 0.0645(16) Uani 1 1 d . . . . .
H37 H 0.4649 0.5600 -0.0248 0.077 Uiso 1 1 calc R U . . .
C38 C 0.5128(9) 0.6068(6) -0.1687(6) 0.0734(19) Uani 1 1 d . . . . .
H38 H 0.4877 0.5542 -0.1984 0.088 Uiso 1 1 calc R U . . .
C39 C 0.5621(7) 0.6792(6) -0.2304(4) 0.0658(18) Uani 1 1 d . . . . .
C40 C 0.5962(7) 0.7560(6) -0.1832(5) 0.0661(17) Uani 1 1 d . . . . .
H40 H 0.6265 0.8086 -0.2214 0.079 Uiso 1 1 calc R U . . .
C41 C 0.5848(6) 0.7545(5) -0.0768(4) 0.0528(13) Uani 1 1 d . . . . .
H41 H 0.6129 0.8049 -0.0462 0.063 Uiso 1 1 calc R U . . .
C42 C 0.5715(9) 0.6777(9) -0.3460(5) 0.099(3) Uani 1 1 d . . . . .
H42B H 0.6424 0.7120 -0.3807 0.119 Uiso 1 1 calc R U . . .
H42A H 0.6016 0.6054 -0.3731 0.119 Uiso 1 1 calc R U . . .
C43 C 0.4341(7) 0.7314(6) -0.3687(4) 0.0621(15) Uani 1 1 d . . . . .
H43A H 0.4027 0.8030 -0.3396 0.075 Uiso 1 1 calc R U . . .
H43B H 0.3639 0.6959 -0.3353 0.075 Uiso 1 1 calc R U . . .
C44 C 0.4426(6) 0.7333(5) -0.4829(4) 0.0524(13) Uani 1 1 d . . . . .
C45 C 0.3483(5) 0.6996(4) -0.5231(4) 0.0461(11) Uani 1 1 d . . . . .
H45 H 0.2757 0.6774 -0.4795 0.055 Uiso 1 1 calc R U . . .
C46 C 0.3620(5) 0.6990(4) -0.6281(4) 0.0428(10) Uani 1 1 d . . . . .
H46 H 0.2955 0.6780 -0.6535 0.051 Uiso 1 1 calc R U . . .
C47 C 0.5547(7) 0.7617(6) -0.6559(4) 0.0584(15) Uani 1 1 d . . . . .
H47 H 0.6250 0.7852 -0.7008 0.070 Uiso 1 1 calc R U . . .
C48 C 0.5472(7) 0.7645(6) -0.5498(5) 0.0645(16) Uani 1 1 d . . . . .
H48 H 0.6130 0.7875 -0.5255 0.077 Uiso 1 1 calc R U . . .
C49 C 0.4262(6) 0.0458(5) 0.0804(5) 0.0497(12) Uani 1 1 d . . . . .
H49 H 0.4136 -0.0112 0.0480 0.060 Uiso 1 1 calc R U . . .
C50 C 0.4114(7) 0.0455(5) 0.1859(5) 0.0552(13) Uani 1 1 d . . . . .
H50 H 0.3875 -0.0097 0.2234 0.066 Uiso 1 1 calc R U . . .
C51 C 0.4330(6) 0.1290(5) 0.2353(4) 0.0536(13) Uani 1 1 d . . . . .
C52 C 0.4626(9) 0.2070(5) 0.1770(5) 0.0655(17) Uani 1 1 d . . . . .
H52 H 0.4750 0.2650 0.2078 0.079 Uiso 1 1 calc R U . . .
C53 C 0.4753(8) 0.2029(5) 0.0707(5) 0.0635(16) Uani 1 1 d . . . . .
H53 H 0.4970 0.2583 0.0323 0.076 Uiso 1 1 calc R U . . .
C54 C 0.4255(7) 0.1288(6) 0.3492(5) 0.0625(15) Uani 1 1 d . . . . .
H54A H 0.3703 0.0820 0.3816 0.075 Uiso 1 1 calc R U . . .
H54B H 0.3770 0.1990 0.3800 0.075 Uiso 1 1 calc R U . . .
C55 C 0.5699(7) 0.0944(7) 0.3709(5) 0.074(2) Uani 1 1 d . . . . .
H55A H 0.6183 0.0238 0.3412 0.088 Uiso 1 1 calc R U . . .
H55B H 0.6257 0.1408 0.3384 0.088 Uiso 1 1 calc R U . . .
C56 C 0.5585(6) 0.0963(5) 0.4856(4) 0.0552(14) Uani 1 1 d . . . . .
C57 C 0.4949(9) 0.0301(6) 0.5502(5) 0.0722(18) Uani 1 1 d . . . . .
H57 H 0.4594 -0.0177 0.5224 0.087 Uiso 1 1 calc R U . . .
C58 C 0.4837(8) 0.0344(5) 0.6555(5) 0.0622(15) Uani 1 1 d . . . . .
H58 H 0.4381 -0.0094 0.6972 0.075 Uiso 1 1 calc R U . . .
C59 C 0.6025(7) 0.1594(5) 0.6382(5) 0.0563(13) Uani 1 1 d . . . . .
H59 H 0.6407 0.2041 0.6678 0.068 Uiso 1 1 calc R U . . .
C60 C 0.6186(7) 0.1598(5) 0.5315(5) 0.0589(14) Uani 1 1 d . . . . .
H60 H 0.6689 0.2020 0.4914 0.071 Uiso 1 1 calc R U . . .

loop_
_atom_site_aniso_label
_atom_site_aniso_U_11
_atom_site_aniso_U_22
_atom_site_aniso_U_33
_atom_site_aniso_U_23
_atom_site_aniso_U_13
_atom_site_aniso_U_12
Ni1 0.0283(3) 0.0316(3) 0.0398(4) 0.0076(3) -0.0128(3) -0.0139(3)
Ni2 0.0303(4) 0.0588(5) 0.0316(4) 0.0123(3) -0.0149(3) -0.0206(3)
Ni3 0.0332(4) 0.0620(5) 0.0348(4) 0.0088(3) -0.0156(3) -0.0207(3)
N1 0.035(2) 0.062(2) 0.042(2) 0.0114(19) -0.0079(17) -0.0168(18)
N2 0.054(3) 0.067(3) 0.080(4) 0.006(3) -0.010(3) -0.006(2)
N3 0.058(3) 0.063(3) 0.083(4) 0.003(3) -0.018(3) -0.012(2)
N4 0.045(2) 0.0341(19) 0.055(3) 0.0038(17) -0.0138(19) -0.0155(16)
N5 0.038(2) 0.0361(19) 0.053(2) 0.0063(17) -0.0139(18) -0.0129(16)
N6 0.045(2) 0.067(3) 0.039(2) 0.012(2) -0.0201(19) -0.0241(19)
N7 0.039(2) 0.056(2) 0.034(2) 0.0068(17) -0.0137(17) -0.0190(17)
N8 0.051(2) 0.060(2) 0.032(2) 0.0096(18) -0.0166(18) -0.0239(19)
N9 0.046(2) 0.060(2) 0.040(2) 0.0075(19) -0.0169(19) -0.0185(19)
O1 0.054(2) 0.091(3) 0.052(2) 0.032(2) -0.0262(18) -0.044(2)
O2 0.0333(16) 0.0507(17) 0.0537(19) 0.0135(15) -0.0216(14) -0.0190(13)
O3 0.0321(16) 0.0562(19) 0.049(2) 0.0094(16) -0.0160(14) -0.0182(14)
O4 0.0350(16) 0.0505(17) 0.0413(17) 0.0055(14) -0.0151(13) -0.0169(13)
O5 0.043(2) 0.072(3) 0.126(4) -0.011(3) -0.020(2) -0.024(2)
O6 0.0365(18) 0.086(3) 0.0432(19) 0.0145(17) -0.0177(15) -0.0333(17)
O7 0.0354(17) 0.056(2) 0.049(2) 0.0129(15) -0.0198(15) -0.0207(15)
O8 0.0377(18) 0.062(2) 0.061(2) 0.0158(17) -0.0223(16) -0.0282(16)
O9 0.0332(18) 0.078(2) 0.050(2) 0.0092(18) -0.0206(15) -0.0242(17)
O10 0.049(2) 0.063(3) 0.187(7) 0.009(3) -0.051(3) -0.020(2)
O11 0.0367(18) 0.069(2) 0.055(2) 0.0090(17) -0.0180(16) -0.0273(16)
O12 0.0352(18) 0.064(2) 0.066(2) 0.0196(18) -0.0234(17) -0.0231(16)
O13 0.0499(19) 0.0541(18) 0.0441(18) 0.0114(15) -0.0133(15) -0.0207(15)
O14 0.054(2) 0.067(2) 0.053(2) 0.0117(18) -0.0201(18) -0.0185(18)
C1 0.033(2) 0.043(2) 0.043(3) 0.0082(19) -0.0118(19) -0.0154(18)
C2 0.031(2) 0.043(2) 0.045(2) 0.0101(19) -0.0137(18) -0.0143(17)
C3 0.031(2) 0.045(2) 0.046(3) 0.0089(19) -0.0090(19) -0.0139(17)
C4 0.031(2) 0.0356(19) 0.044(2) 0.0061(17) -0.0150(18) -0.0131(16)
C5 0.032(2) 0.0329(19) 0.046(3) 0.0060(17) -0.0128(19) -0.0124(16)
C6 0.038(2) 0.047(2) 0.040(2) 0.0029(19) -0.0150(19) -0.0152(18)
C7 0.036(2) 0.044(2) 0.040(2) 0.0070(19) -0.0148(19) -0.0100(18)
C8 0.029(2) 0.049(2) 0.047(3) 0.008(2) -0.0136(18) -0.0128(18)
C9 0.036(3) 0.080(4) 0.046(3) 0.000(3) -0.014(2) -0.026(3)
C10 0.027(2) 0.068(3) 0.038(2) 0.000(2) -0.0090(18) -0.021(2)
C11 0.037(2) 0.056(3) 0.037(3) 0.008(2) -0.011(2) -0.021(2)
C12 0.029(2) 0.060(3) 0.035(2) 0.005(2) -0.0124(18) -0.019(2)
C13 0.029(2) 0.056(3) 0.041(3) 0.011(2) -0.014(2) -0.021(2)
C14 0.039(3) 0.057(3) 0.046(3) 0.007(2) -0.017(2) -0.021(2)
C15 0.035(2) 0.060(3) 0.046(3) 0.007(2) -0.011(2) -0.011(2)
C16 0.030(2) 0.071(3) 0.043(3) 0.006(2) -0.011(2) -0.015(2)
C17 0.033(2) 0.065(3) 0.057(3) 0.001(2) -0.015(2) -0.017(2)
C18 0.036(2) 0.062(3) 0.043(3) 0.006(2) -0.013(2) -0.019(2)
C19 0.035(2) 0.061(3) 0.055(3) 0.009(2) -0.017(2) -0.020(2)
C20 0.038(2) 0.058(3) 0.039(3) 0.010(2) -0.013(2) -0.021(2)
C21 0.040(3) 0.069(3) 0.039(3) 0.012(2) -0.017(2) -0.025(2)
C22 0.037(2) 0.066(3) 0.040(3) 0.001(2) -0.011(2) -0.022(2)
C23 0.045(3) 0.059(3) 0.042(3) 0.004(2) -0.008(2) -0.014(2)
C24 0.033(2) 0.071(3) 0.045(3) 0.003(2) -0.010(2) -0.014(2)
C25 0.076(4) 0.050(3) 0.050(3) 0.004(2) -0.016(3) -0.028(3)
C26 0.087(5) 0.051(3) 0.069(4) -0.008(3) -0.005(3) -0.031(3)
C27 0.048(3) 0.037(3) 0.086(4) 0.000(3) -0.006(3) -0.014(2)
C28 0.070(4) 0.041(3) 0.088(5) 0.016(3) -0.020(3) -0.018(3)
C29 0.070(4) 0.039(3) 0.060(3) 0.012(2) -0.025(3) -0.020(2)
C30 0.064(4) 0.037(3) 0.155(8) -0.002(4) -0.005(4) -0.019(3)
C31 0.073(5) 0.033(3) 0.165(9) -0.002(4) -0.010(5) -0.016(3)
C32 0.054(3) 0.037(3) 0.112(6) 0.006(3) -0.006(3) -0.017(2)
C33 0.077(4) 0.042(3) 0.074(4) 0.019(3) -0.019(3) -0.013(3)
C34 0.063(3) 0.045(3) 0.055(3) 0.007(2) -0.017(3) -0.014(2)
C35 0.058(3) 0.045(3) 0.063(3) 0.002(2) -0.015(3) -0.016(2)
C36 0.069(4) 0.049(3) 0.083(5) -0.013(3) -0.019(3) -0.022(3)
C37 0.085(4) 0.074(4) 0.056(4) 0.014(3) -0.043(3) -0.034(3)
C38 0.097(5) 0.080(4) 0.059(4) 0.003(3) -0.044(4) -0.028(4)
C39 0.054(3) 0.101(5) 0.029(3) -0.005(3) -0.018(2) 0.008(3)
C40 0.066(4) 0.098(5) 0.035(3) 0.021(3) -0.012(3) -0.026(3)
C41 0.055(3) 0.080(4) 0.034(3) 0.014(2) -0.016(2) -0.031(3)
C42 0.070(5) 0.170(9) 0.028(3) -0.004(4) -0.013(3) 0.018(5)
C43 0.060(3) 0.096(4) 0.030(3) 0.007(3) -0.015(2) -0.018(3)
C44 0.049(3) 0.070(3) 0.033(3) 0.002(2) -0.009(2) -0.010(3)
C45 0.042(3) 0.059(3) 0.038(3) 0.010(2) -0.008(2) -0.016(2)
C46 0.040(2) 0.049(2) 0.042(3) 0.005(2) -0.013(2) -0.0132(19)
C47 0.059(3) 0.099(4) 0.030(3) 0.005(3) -0.013(2) -0.043(3)
C48 0.063(3) 0.111(5) 0.034(3) 0.002(3) -0.018(2) -0.043(3)
C49 0.056(3) 0.057(3) 0.045(3) 0.004(2) -0.015(2) -0.027(2)
C50 0.059(3) 0.068(3) 0.045(3) 0.010(3) -0.015(3) -0.028(3)
C51 0.050(3) 0.069(3) 0.041(3) -0.002(3) -0.014(2) -0.013(3)
C52 0.104(5) 0.053(3) 0.050(3) 0.000(3) -0.036(3) -0.023(3)
C53 0.098(5) 0.059(3) 0.054(3) 0.021(3) -0.039(3) -0.038(3)
C54 0.059(4) 0.085(4) 0.042(3) 0.001(3) -0.016(3) -0.014(3)
C55 0.058(4) 0.121(6) 0.036(3) 0.003(3) -0.008(3) -0.021(4)
C56 0.051(3) 0.081(4) 0.035(3) 0.003(2) -0.016(2) -0.014(3)
C57 0.096(5) 0.090(4) 0.047(3) 0.001(3) -0.023(3) -0.049(4)
C58 0.082(4) 0.073(4) 0.041(3) 0.010(3) -0.018(3) -0.035(3)
C59 0.061(3) 0.072(3) 0.044(3) 0.008(3) -0.017(2) -0.028(3)
C60 0.061(3) 0.077(4) 0.041(3) 0.014(3) -0.012(3) -0.026(3)

loop_
_atom_type_symbol
_atom_type_description
_atom_type_scat_dispersion_real
_atom_type_scat_dispersion_imag
_atom_type_scat_source
C C 0.0181 0.0091 'International Tables Vol C Tables 4.2.6.8 and 6.1.1.4'
H H 0.0000 0.0000 'International Tables Vol C Tables 4.2.6.8 and 6.1.1.4'
N N 0.0311 0.0180 'International Tables Vol C Tables 4.2.6.8 and 6.1.1.4'
Ni Ni -3.0029 0.5091 'International Tables Vol C Tables 4.2.6.8 and 6.1.1.4'
O O 0.0492 0.0322 'International Tables Vol C Tables 4.2.6.8 and 6.1.1.4'

loop_
_geom_angle_atom_site_label_1
_geom_angle_atom_site_label_2
_geom_angle_atom_site_label_3
_geom_angle
_geom_angle_site_symmetry_1
_geom_angle_site_symmetry_3
_geom_angle_publ_flag
O2 Ni1 O13 93.44(15) . . ?
O2 Ni1 N5 90.43(15) . 1_545 ?
O13 Ni1 N5 92.65(16) . 1_545 ?
O2 Ni1 N4 88.82(15) . . ?
O13 Ni1 N4 89.58(16) . . ?
N5 Ni1 N4 177.69(19) 1_545 . ?
O2 Ni1 O3 162.19(14) . 1_655 ?
O13 Ni1 O3 104.24(15) . 1_655 ?
N5 Ni1 O3 90.93(15) 1_545 1_655 ?
N4 Ni1 O3 89.12(16) . 1_655 ?
O2 Ni1 O4 100.50(13) . 1_655 ?
O13 Ni1 O4 165.66(13) . 1_655 ?
N5 Ni1 O4 90.62(15) 1_545 1_655 ?
N4 Ni1 O4 87.37(15) . 1_655 ?
O3 Ni1 O4 61.73(13) 1_655 1_655 ?
O2 Ni1 C5 131.19(16) . 1_655 ?
O13 Ni1 C5 135.00(16) . 1_655 ?
N5 Ni1 C5 92.48(15) 1_545 1_655 ?
N4 Ni1 C5 86.38(15) . 1_655 ?
O3 Ni1 C5 31.00(15) 1_655 1_655 ?
O4 Ni1 C5 30.80(14) 1_655 1_655 ?
O6 Ni2 N6 89.28(16) . . ?
O6 Ni2 O7 163.45(16) . 1_455 ?
N6 Ni2 O7 88.47(16) . 1_455 ?
O6 Ni2 N7 88.52(16) . 1_556 ?
N6 Ni2 N7 175.46(18) . 1_556 ?
O7 Ni2 N7 92.51(15) 1_455 1_556 ?
O6 Ni2 N1 100.05(17) . . ?
N6 Ni2 N1 90.81(18) . . ?
O7 Ni2 N1 96.38(15) 1_455 . ?
N7 Ni2 N1 93.49(17) 1_556 . ?
O6 Ni2 O8 101.45(15) . 1_455 ?
N6 Ni2 O8 87.41(17) . 1_455 ?
O7 Ni2 O8 62.07(13) 1_455 1_455 ?
N7 Ni2 O8 89.12(16) 1_556 1_455 ?
N1 Ni2 O8 158.40(15) . 1_455 ?
O6 Ni2 C13 132.52(17) . 1_455 ?
N6 Ni2 C13 86.38(17) . 1_455 ?
O7 Ni2 C13 30.94(15) 1_455 1_455 ?
N7 Ni2 C13 92.17(16) 1_556 1_455 ?
N1 Ni2 C13 127.23(17) . 1_455 ?
O8 Ni2 C13 31.17(15) 1_455 1_455 ?
O9 Ni3 O14 95.76(16) . . ?
O9 Ni3 N8 90.04(16) . . ?
O14 Ni3 N8 90.14(17) . . ?
O9 Ni3 O12 162.82(16) . 1_655 ?
O14 Ni3 O12 101.39(17) . 1_655 ?
N8 Ni3 O12 88.86(17) . 1_655 ?
O9 Ni3 N9 89.96(17) . 1_554 ?
O14 Ni3 N9 90.46(17) . 1_554 ?
N8 Ni3 N9 179.4(2) . 1_554 ?
O12 Ni3 N9 90.97(17) 1_655 1_554 ?
O9 Ni3 O11 100.64(15) . 1_655 ?
O14 Ni3 O11 163.61(15) . 1_655 ?
N8 Ni3 O11 89.61(17) . 1_655 ?
O12 Ni3 O11 62.21(15) 1_655 1_655 ?
N9 Ni3 O11 89.81(17) 1_554 1_655 ?
O9 Ni3 C21 131.63(18) . 1_655 ?
O14 Ni3 C21 132.57(18) . 1_655 ?
N8 Ni3 C21 88.26(18) . 1_655 ?
O12 Ni3 C21 31.19(17) 1_655 1_655 ?
N9 Ni3 C21 91.29(18) 1_554 1_655 ?
O11 Ni3 C21 31.04(17) 1_655 1_655 ?
C7 N1 Ni2 115.3(3) . . ?
C7 N1 H1A 108.5 . . ?
Ni2 N1 H1A 108.5 . . ?
C7 N1 H1B 108.5 . . ?
Ni2 N1 H1B 108.5 . . ?
H1A N1 H1B 107.5 . . ?
C15 N2 H2A 111.3 . . ?
C15 N2 H2B 109.9 . . ?
H2A N2 H2B 108.2 . . ?
C23 N3 H3B 109.4 . . ?
C23 N3 H3A 111.8 . . ?
H3B N3 H3A 107.8 . . ?
C29 N4 C25 117.7(5) . . ?
C29 N4 Ni1 120.2(4) . . ?
C25 N4 Ni1 122.0(4) . . ?
C34 N5 C35 118.0(5) . . ?
C34 N5 Ni1 122.0(4) . 1_565 ?
C35 N5 Ni1 119.8(4) . 1_565 ?
C41 N6 C37 116.7(5) . . ?
C41 N6 Ni2 119.8(4) . . ?
C37 N6 Ni2 123.3(4) . . ?
C46 N7 C47 116.7(4) . . ?
C46 N7 Ni2 121.3(3) . 1_554 ?
C47 N7 Ni2 121.6(4) . 1_554 ?
C53 N8 C49 116.8(5) . . ?
C53 N8 Ni3 121.3(4) . . ?
C49 N8 Ni3 121.6(4) . . ?
C59 N9 C58 117.3(5) . . ?
C59 N9 Ni3 123.0(4) . 1_556 ?
C58 N9 Ni3 119.5(4) . 1_556 ?
C1 O2 Ni1 126.5(3) . . ?
C5 O3 Ni1 90.1(3) . 1_455 ?
C5 O4 Ni1 87.9(3) . 1_455 ?
C9 O6 Ni2 129.9(4) . . ?
C13 O7 Ni2 90.1(3) . 1_655 ?
C13 O8 Ni2 86.9(3) . 1_655 ?
C17 O9 Ni3 127.9(4) . . ?
C21 O11 Ni3 88.5(3) . 1_455 ?
C21 O12 Ni3 88.7(3) . 1_455 ?
Ni1 O13 H2W 110.8 . . ?
Ni1 O13 H1W 110.5 . . ?
H2W O13 H1W 103.3 . . ?
Ni3 O14 H4W 111.5 . . ?
Ni3 O14 H3W 111.5 . . ?
H4W O14 H3W 102.5 . . ?
O1 C1 O2 125.9(4) . . ?
O1 C1 C2 119.3(4) . . ?
O2 C1 C2 114.8(4) . . ?
C3 C2 C8 119.4(4) . . ?
C3 C2 C1 121.2(4) . . ?
C8 C2 C1 119.3(4) . . ?
C4 C3 C2 119.7(4) . . ?
C4 C3 H3 120.2 . . ?
C2 C3 H3 120.2 . . ?
C6 C4 C3 120.6(4) . . ?
C6 C4 C5 120.7(4) . . ?
C3 C4 C5 118.2(4) . . ?
O4 C5 O3 120.0(4) . . ?
O4 C5 C4 120.3(4) . . ?
O3 C5 C4 119.7(4) . . ?
O4 C5 Ni1 61.3(2) . 1_455 ?
O3 C5 Ni1 58.9(2) . 1_455 ?
C4 C5 Ni1 173.8(3) . 1_455 ?
C4 C6 C7 120.5(4) . . ?
C4 C6 H6 119.7 . . ?
C7 C6 H6 119.7 . . ?
C6 C7 C8 119.8(5) . . ?
C6 C7 N1 121.2(4) . . ?
C8 C7 N1 118.7(4) . . ?
C7 C8 C2 120.0(4) . . ?
C7 C8 H8 120.0 . . ?
C2 C8 H8 120.0 . . ?
O5 C9 O6 126.3(5) . . ?
O5 C9 C10 119.6(5) . . ?
O6 C9 C10 113.9(5) . . ?
C11 C10 C16 119.6(4) . . ?
C11 C10 C9 119.4(5) . . ?
C16 C10 C9 121.0(5) . . ?
C10 C11 C12 118.9(5) . . ?
C10 C11 H11 120.5 . . ?
C12 C11 H11 120.5 . . ?
C14 C12 C11 121.3(4) . . ?
C14 C12 C13 120.3(4) . . ?
C11 C12 C13 118.4(5) . . ?
O7 C13 O8 120.7(4) . . ?
O7 C13 C12 119.6(4) . . ?
O8 C13 C12 119.7(5) . . ?
O7 C13 Ni2 59.0(2) . 1_655 ?
O8 C13 Ni2 61.9(3) . 1_655 ?
C12 C13 Ni2 175.4(4) . 1_655 ?
C12 C14 C15 121.4(5) . . ?
C12 C14 H14 119.3 . . ?
C15 C14 H14 119.3 . . ?
N2 C15 C16 122.8(5) . . ?
N2 C15 C14 120.7(5) . . ?
C16 C15 C14 116.5(5) . . ?
C10 C16 C15 122.3(5) . . ?
C10 C16 H16 118.8 . . ?
C15 C16 H16 118.8 . . ?
O10 C17 O9 124.1(5) . . ?
O10 C17 C18 119.6(5) . . ?
O9 C17 C18 116.3(5) . . ?
C19 C18 C24 120.2(5) . . ?
C19 C18 C17 119.4(5) . . ?
C24 C18 C17 120.4(5) . . ?
C18 C19 C20 119.1(5) . . ?
C18 C19 H19 120.4 . . ?
C20 C19 H19 120.4 . . ?
C22 C20 C19 120.7(5) . . ?
C22 C20 C21 119.7(5) . . ?
C19 C20 C21 119.6(5) . . ?
O11 C21 O12 120.6(5) . . ?
O11 C21 C20 119.6(5) . . ?
O12 C21 C20 119.8(5) . . ?
O11 C21 Ni3 60.5(3) . 1_455 ?
O12 C21 Ni3 60.1(3) . 1_455 ?
C20 C21 Ni3 176.6(4) . 1_455 ?
C20 C22 C23 120.3(5) . . ?
C20 C22 H22 119.9 . . ?
C23 C22 H22 119.9 . . ?
C24 C23 C22 118.8(5) . . ?
C24 C23 N3 121.4(5) . . ?
C22 C23 N3 119.8(5) . . ?
C18 C24 C23 120.9(5) . . ?
C18 C24 H24 119.6 . . ?
C23 C24 H24 119.6 . . ?
N4 C25 C26 123.5(6) . . ?
N4 C25 H25 118.3 . . ?
C26 C25 H25 118.3 . . ?
C25 C26 C27 118.7(6) . . ?
C25 C26 H26 120.6 . . ?
C27 C26 H26 120.6 . . ?
C28 C27 C26 118.3(5) . . ?
C28 C27 C30 120.7(7) . . ?
C26 C27 C30 120.8(7) . . ?
C27 C28 C29 118.8(6) . . ?
C27 C28 H28 120.6 . . ?
C29 C28 H28 120.6 . . ?
N4 C29 C28 122.9(6) . . ?
N4 C29 H29 118.5 . . ?
C28 C29 H29 118.5 . . ?
C31 C30 C27 111.0(5) . . ?
C31 C30 H30B 109.4 . . ?
C27 C30 H30B 109.4 . . ?
C31 C30 H30A 109.4 . . ?
C27 C30 H30A 109.4 . . ?
H30B C30 H30A 108.0 . . ?
C30 C31 C32 111.3(5) . . ?
C30 C31 H31A 109.4 . . ?
C32 C31 H31A 109.4 . . ?
C30 C31 H31B 109.4 . . ?
C32 C31 H31B 109.4 . . ?
H31A C31 H31B 108.0 . . ?
C36 C32 C33 116.7(5) . . ?
C36 C32 C31 122.0(8) . . ?
C33 C32 C31 121.2(8) . . ?
C34 C33 C32 120.3(6) . . ?
C34 C33 H33 119.9 . . ?
C32 C33 H33 119.9 . . ?
N5 C34 C33 122.6(6) . . ?
N5 C34 H34 118.7 . . ?
C33 C34 H34 118.7 . . ?
N5 C35 C36 122.1(6) . . ?
N5 C35 H35 118.9 . . ?
C36 C35 H35 118.9 . . ?
C32 C36 C35 120.2(6) . . ?
C32 C36 H36 119.9 . . ?
C35 C36 H36 119.9 . . ?
N6 C37 C38 122.2(6) . . ?
N6 C37 H37 118.9 . . ?
C38 C37 H37 118.9 . . ?
C39 C38 C37 121.5(6) . . ?
C39 C38 H38 119.3 . . ?
C37 C38 H38 119.3 . . ?
C38 C39 C40 117.3(5) . . ?
C38 C39 C42 121.4(7) . . ?
C40 C39 C42 121.3(8) . . ?
C39 C40 C41 119.2(6) . . ?
C39 C40 H40 120.4 . . ?
C41 C40 H40 120.4 . . ?
N6 C41 C40 123.1(6) . . ?
N6 C41 H41 118.4 . . ?
C40 C41 H41 118.4 . . ?
C43 C42 C39 112.2(5) . . ?
C43 C42 H42B 109.2 . . ?
C39 C42 H42B 109.2 . . ?
C43 C42 H42A 109.2 . . ?
C39 C42 H42A 109.2 . . ?
H42B C42 H42A 107.9 . . ?
C42 C43 C44 112.8(5) . . ?
C42 C43 H43A 109.0 . . ?
C44 C43 H43A 109.0 . . ?
C42 C43 H43B 109.0 . . ?
C44 C43 H43B 109.0 . . ?
H43A C43 H43B 107.8 . . ?
C48 C44 C45 118.0(5) . . ?
C48 C44 C43 120.9(6) . . ?
C45 C44 C43 121.1(5) . . ?
C46 C45 C44 119.6(5) . . ?
C46 C45 H45 120.2 . . ?
C44 C45 H45 120.2 . . ?
N7 C46 C45 123.4(5) . . ?
N7 C46 H46 118.3 . . ?
C45 C46 H46 118.3 . . ?
N7 C47 C48 122.9(5) . . ?
N7 C47 H47 118.5 . . ?
C48 C47 H47 118.5 . . ?
C44 C48 C47 119.3(5) . . ?
C44 C48 H48 120.4 . . ?
C47 C48 H48 120.4 . . ?
N8 C49 C50 123.7(5) . . ?
N8 C49 H49 118.2 . . ?
C50 C49 H49 118.2 . . ?
C49 C50 C51 118.9(5) . . ?
C49 C50 H50 120.5 . . ?
C51 C50 H50 120.5 . . ?
C52 C51 C50 117.1(5) . . ?
C52 C51 C54 122.3(6) . . ?
C50 C51 C54 120.5(6) . . ?
C51 C52 C53 121.2(6) . . ?
C51 C52 H52 119.4 . . ?
C53 C52 H52 119.4 . . ?
N8 C53 C52 122.3(6) . . ?
N8 C53 H53 118.9 . . ?
C52 C53 H53 118.9 . . ?
C51 C54 C55 112.6(5) . . ?
C51 C54 H54A 109.1 . . ?
C55 C54 H54A 109.1 . . ?
C51 C54 H54B 109.1 . . ?
C55 C54 H54B 109.1 . . ?
H54A C54 H54B 107.8 . . ?
C56 C55 C54 111.2(5) . . ?
C56 C55 H55A 109.4 . . ?
C54 C55 H55A 109.4 . . ?
C56 C55 H55B 109.4 . . ?
C54 C55 H55B 109.4 . . ?
H55A C55 H55B 108.0 . . ?
C57 C56 C60 116.3(5) . . ?
C57 C56 C55 121.8(6) . . ?
C60 C56 C55 121.8(6) . . ?
C58 C57 C56 120.7(6) . . ?
C58 C57 H57 119.6 . . ?
C56 C57 H57 119.6 . . ?
N9 C58 C57 122.3(6) . . ?
N9 C58 H58 118.9 . . ?
C57 C58 H58 118.9 . . ?
N9 C59 C60 124.1(6) . . ?
N9 C59 H59 117.9 . . ?
C60 C59 H59 117.9 . . ?
C56 C60 C59 119.2(6) . . ?
C56 C60 H60 120.4 . . ?
C59 C60 H60 120.4 . . ?

loop_
_geom_bond_atom_site_label_1
_geom_bond_atom_site_label_2
_geom_bond_distance
_geom_bond_site_symmetry_2
_geom_bond_publ_flag
Ni1 O2 2.002(3) . ?
Ni1 O13 2.059(4) . ?
Ni1 N5 2.081(4) 1_545 ?
Ni1 N4 2.089(4) . ?
Ni1 O3 2.106(3) 1_655 ?
Ni1 O4 2.160(3) 1_655 ?
Ni1 C5 2.460(4) 1_655 ?
Ni2 O6 2.014(3) . ?
Ni2 N6 2.078(4) . ?
Ni2 O7 2.093(3) 1_455 ?
Ni2 N7 2.124(4) 1_556 ?
Ni2 N1 2.145(4) . ?
Ni2 O8 2.158(4) 1_455 ?
Ni2 C13 2.443(5) 1_455 ?
Ni3 O9 2.019(3) . ?
Ni3 O14 2.070(4) . ?
Ni3 N8 2.078(4) . ?
Ni3 O12 2.107(3) 1_655 ?
Ni3 N9 2.109(5) 1_554 ?
Ni3 O11 2.115(4) 1_655 ?
Ni3 C21 2.429(5) 1_655 ?
N1 C7 1.443(7) . ?
N1 H1A 0.8900 . ?
N1 H1B 0.8900 . ?
N2 C15 1.362(8) . ?
N2 H2A 0.8725 . ?
N2 H2B 0.8710 . ?
N3 C23 1.404(8) . ?
N3 H3B 0.8725 . ?
N3 H3A 0.8742 . ?
N4 C29 1.316(7) . ?
N4 C25 1.333(7) . ?
N5 C34 1.326(7) . ?
N5 C35 1.330(7) . ?
N5 Ni1 2.081(4) 1_565 ?
N6 C41 1.341(8) . ?
N6 C37 1.345(8) . ?
N7 C46 1.332(7) . ?
N7 C47 1.332(7) . ?
N7 Ni2 2.124(4) 1_554 ?
N8 C53 1.325(8) . ?
N8 C49 1.329(7) . ?
N9 C59 1.316(8) . ?
N9 C58 1.347(8) . ?
N9 Ni3 2.109(5) 1_556 ?
O1 C1 1.230(6) . ?
O2 C1 1.264(6) . ?
O3 C5 1.267(6) . ?
O3 Ni1 2.106(3) 1_455 ?
O4 C5 1.261(6) . ?
O4 Ni1 2.160(3) 1_455 ?
O5 C9 1.234(8) . ?
O6 C9 1.268(7) . ?
O7 C13 1.256(6) . ?
O7 Ni2 2.093(3) 1_655 ?
O8 C13 1.266(6) . ?
O8 Ni2 2.158(4) 1_655 ?
O9 C17 1.266(7) . ?
O10 C17 1.249(8) . ?
O11 C21 1.253(6) . ?
O11 Ni3 2.115(4) 1_455 ?
O12 C21 1.258(7) . ?
O12 Ni3 2.107(3) 1_455 ?
O13 H2W 0.8717 . ?
O13 H1W 0.8710 . ?
O14 H4W 0.8839 . ?
O14 H3W 0.8847 . ?
C1 C2 1.529(7) . ?
C2 C3 1.386(6) . ?
C2 C8 1.392(7) . ?
C3 C4 1.384(6) . ?
C3 H3 0.9300 . ?
C4 C6 1.359(7) . ?
C4 C5 1.510(6) . ?
C5 Ni1 2.461(4) 1_455 ?
C6 C7 1.378(7) . ?
C6 H6 0.9300 . ?
C7 C8 1.380(7) . ?
C8 H8 0.9300 . ?
C9 C10 1.526(7) . ?
C10 C11 1.391(7) . ?
C10 C16 1.393(8) . ?
C11 C12 1.401(7) . ?
C11 H11 0.9300 . ?
C12 C14 1.362(8) . ?
C12 C13 1.495(6) . ?
C13 Ni2 2.443(5) 1_655 ?
C14 C15 1.419(7) . ?
C14 H14 0.9300 . ?
C15 C16 1.403(8) . ?
C16 H16 0.9300 . ?
C17 C18 1.484(7) . ?
C18 C19 1.391(8) . ?
C18 C24 1.393(8) . ?
C19 C20 1.401(7) . ?
C19 H19 0.9300 . ?
C20 C22 1.389(8) . ?
C20 C21 1.496(7) . ?
C21 Ni3 2.429(5) 1_455 ?
C22 C23 1.399(8) . ?
C22 H22 0.9300 . ?
C23 C24 1.398(8) . ?
C24 H24 0.9300 . ?
C25 C26 1.374(8) . ?
C25 H25 0.9300 . ?
C26 C27 1.391(10) . ?
C26 H26 0.9300 . ?
C27 C28 1.367(10) . ?
C27 C30 1.522(8) . ?
C28 C29 1.405(8) . ?
C28 H28 0.9300 . ?
C29 H29 0.9300 . ?
C30 C31 1.499(10) . ?
C30 H30B 0.9700 . ?
C30 H30A 0.9700 . ?
C31 C32 1.502(8) . ?
C31 H31A 0.9700 . ?
C31 H31B 0.9700 . ?
C32 C36 1.372(11) . ?
C32 C33 1.379(11) . ?
C33 C34 1.365(9) . ?
C33 H33 0.9300 . ?
C34 H34 0.9300 . ?
C35 C36 1.379(8) . ?
C35 H35 0.9300 . ?
C36 H36 0.9300 . ?
C37 C38 1.369(10) . ?
C37 H37 0.9300 . ?
C38 C39 1.367(11) . ?
C38 H38 0.9300 . ?
C39 C40 1.370(11) . ?
C39 C42 1.523(8) . ?
C40 C41 1.396(8) . ?
C40 H40 0.9300 . ?
C41 H41 0.9300 . ?
C42 C43 1.482(10) . ?
C42 H42B 0.9700 . ?
C42 H42A 0.9700 . ?
C43 C44 1.507(8) . ?
C43 H43A 0.9700 . ?
C43 H43B 0.9700 . ?
C44 C48 1.358(9) . ?
C44 C45 1.376(8) . ?
C45 C46 1.375(7) . ?
C45 H45 0.9300 . ?
C46 H46 0.9300 . ?
C47 C48 1.401(8) . ?
C47 H47 0.9300 . ?
C48 H48 0.9300 . ?
C49 C50 1.380(9) . ?
C49 H49 0.9300 . ?
C50 C51 1.392(9) . ?
C50 H50 0.9300 . ?
C51 C52 1.335(9) . ?
C51 C54 1.505(8) . ?
C52 C53 1.394(9) . ?
C52 H52 0.9300 . ?
C53 H53 0.9300 . ?
C54 C55 1.508(9) . ?
C54 H54A 0.9700 . ?
C54 H54B 0.9700 . ?
C55 C56 1.507(8) . ?
C55 H55A 0.9700 . ?
C55 H55B 0.9700 . ?
C56 C57 1.389(10) . ?
C56 C60 1.392(9) . ?
C57 C58 1.383(9) . ?
C57 H57 0.9300 . ?
C58 H58 0.9300 . ?
C59 C60 1.394(9) . ?
C59 H59 0.9300 . ?
C60 H60 0.9300 . ?

loop_
_geom_hbond_atom_site_label_D
_geom_hbond_atom_site_label_H
_geom_hbond_atom_site_label_A
_geom_hbond_distance_DH
_geom_hbond_distance_HA
_geom_hbond_distance_DA
_geom_hbond_angle_DHA
_geom_hbond_site_symmetry_A
C58 H58 O9 0.93 2.38 2.932(8) 117.4 1_556
C50 H50 O8 0.93 2.58 3.179(7) 122.9 1_445
C49 H49 O9 0.93 2.65 3.096(7) 110.4 .
C49 H49 O8 0.93 2.56 3.184(6) 125.1 1_445
C47 H47 O6 0.93 2.32 2.909(7) 120.9 1_554
C46 H46 O7 0.93 2.51 3.102(6) 122.1 1_454
C41 H41 O6 0.93 2.47 2.982(7) 114.9 .
C25 H25 O13 0.93 2.62 3.089(7) 112.1 .
O14 H4W O10 0.88 1.88 2.634(6) 142.6 .
O13 H2W O1 0.87 1.92 2.661(5) 142.2 .
N1 H1B O5 0.89 2.18 2.919(6) 140.2 .
N1 H1B O5 0.89 2.18 2.919(6) 140.2 .
O13 H2W O1 0.87 1.92 2.661(5) 142.2 .
O14 H4W O10 0.88 1.88 2.634(6) 142.6 .
C25 H25 O13 0.93 2.62 3.089(7) 112.1 .
C41 H41 O6 0.93 2.47 2.982(7) 114.9 .
C46 H46 O7 0.93 2.51 3.102(6) 122.1 1_454
C47 H47 O6 0.93 2.32 2.909(7) 120.9 1_554
C49 H49 O8 0.93 2.56 3.184(6) 125.1 1_445
C49 H49 O9 0.93 2.65 3.096(7) 110.4 .
C50 H50 O8 0.93 2.58 3.179(7) 122.9 1_445
C58 H58 O9 0.93 2.38 2.932(8) 117.4 1_556

loop_
_geom_torsion_atom_site_label_1
_geom_torsion_atom_site_label_2
_geom_torsion_atom_site_label_3
_geom_torsion_atom_site_label_4
_geom_torsion
_geom_torsion_site_symmetry_1
_geom_torsion_site_symmetry_2
_geom_torsion_site_symmetry_3
_geom_torsion_site_symmetry_4
_geom_torsion_publ_flag
Ni1 O2 C1 O1 5.5(7) . . . . ?
Ni1 O2 C1 C2 -174.6(3) . . . . ?
O1 C1 C2 C3 3.4(7) . . . . ?
O2 C1 C2 C3 -176.4(4) . . . . ?
O1 C1 C2 C8 -177.6(5) . . . . ?
O2 C1 C2 C8 2.6(6) . . . . ?
C8 C2 C3 C4 0.6(7) . . . . ?
C1 C2 C3 C4 179.6(4) . . . . ?
C2 C3 C4 C6 -0.5(7) . . . . ?
C2 C3 C4 C5 -172.9(4) . . . . ?
Ni1 O4 C5 O3 5.2(4) 1_455 . . . ?
Ni1 O4 C5 C4 -173.1(4) 1_455 . . . ?
Ni1 O3 C5 O4 -5.3(4) 1_455 . . . ?
Ni1 O3 C5 C4 173.0(3) 1_455 . . . ?
C6 C4 C5 O4 13.2(6) . . . . ?
C3 C4 C5 O4 -174.4(4) . . . . ?
C6 C4 C5 O3 -165.1(4) . . . . ?
C3 C4 C5 O3 7.3(6) . . . . ?
C3 C4 C6 C7 -1.0(7) . . . . ?
C5 C4 C6 C7 171.2(4) . . . . ?
C4 C6 C7 C8 2.5(7) . . . . ?
C4 C6 C7 N1 -172.5(4) . . . . ?
Ni2 N1 C7 C6 73.6(5) . . . . ?
Ni2 N1 C7 C8 -101.4(4) . . . . ?
C6 C7 C8 C2 -2.4(7) . . . . ?
N1 C7 C8 C2 172.7(4) . . . . ?
C3 C2 C8 C7 0.9(7) . . . . ?
C1 C2 C8 C7 -178.2(4) . . . . ?
Ni2 O6 C9 O5 10.5(9) . . . . ?
Ni2 O6 C9 C10 -165.8(3) . . . . ?
O5 C9 C10 C11 -2.2(8) . . . . ?
O6 C9 C10 C11 174.3(5) . . . . ?
O5 C9 C10 C16 178.7(6) . . . . ?
O6 C9 C10 C16 -4.8(7) . . . . ?
C16 C10 C11 C12 -0.8(7) . . . . ?
C9 C10 C11 C12 -179.9(4) . . . . ?
C10 C11 C12 C14 0.4(7) . . . . ?
C10 C11 C12 C13 -178.2(4) . . . . ?
Ni2 O7 C13 O8 -4.2(5) 1_655 . . . ?
Ni2 O7 C13 C12 175.0(4) 1_655 . . . ?
Ni2 O8 C13 O7 4.0(5) 1_655 . . . ?
Ni2 O8 C13 C12 -175.1(4) 1_655 . . . ?
C14 C12 C13 O7 172.5(5) . . . . ?
C11 C12 C13 O7 -8.8(7) . . . . ?
C14 C12 C13 O8 -8.3(7) . . . . ?
C11 C12 C13 O8 170.3(5) . . . . ?
C11 C12 C14 C15 0.2(8) . . . . ?
C13 C12 C14 C15 178.7(5) . . . . ?
C12 C14 C15 N2 177.1(5) . . . . ?
C12 C14 C15 C16 -0.2(8) . . . . ?
C11 C10 C16 C15 0.8(8) . . . . ?
C9 C10 C16 C15 179.9(5) . . . . ?
N2 C15 C16 C10 -177.5(6) . . . . ?
C14 C15 C16 C10 -0.3(8) . . . . ?
Ni3 O9 C17 O10 -8.7(9) . . . . ?
Ni3 O9 C17 C18 169.9(3) . . . . ?
O10 C17 C18 C19 0.6(9) . . . . ?
O9 C17 C18 C19 -178.1(5) . . . . ?
O10 C17 C18 C24 -178.5(6) . . . . ?
O9 C17 C18 C24 2.8(8) . . . . ?
C24 C18 C19 C20 0.7(8) . . . . ?
C17 C18 C19 C20 -178.4(5) . . . . ?
C18 C19 C20 C22 -0.7(8) . . . . ?
C18 C19 C20 C21 177.0(5) . . . . ?
Ni3 O11 C21 O12 -2.8(5) 1_455 . . . ?
Ni3 O11 C21 C20 176.1(4) 1_455 . . . ?
Ni3 O12 C21 O11 2.8(5) 1_455 . . . ?
Ni3 O12 C21 C20 -176.1(4) 1_455 . . . ?
C22 C20 C21 O11 1.7(8) . . . . ?
C19 C20 C21 O11 -176.1(5) . . . . ?
C22 C20 C21 O12 -179.4(5) . . . . ?
C19 C20 C21 O12 2.9(8) . . . . ?
C19 C20 C22 C23 -0.6(8) . . . . ?
C21 C20 C22 C23 -178.3(5) . . . . ?
C20 C22 C23 C24 1.9(8) . . . . ?
C20 C22 C23 N3 -177.6(5) . . . . ?
C19 C18 C24 C23 0.7(8) . . . . ?
C17 C18 C24 C23 179.8(5) . . . . ?
C22 C23 C24 C18 -2.0(8) . . . . ?
N3 C23 C24 C18 177.6(5) . . . . ?
C29 N4 C25 C26 -2.3(9) . . . . ?
Ni1 N4 C25 C26 174.6(5) . . . . ?
N4 C25 C26 C27 2.0(11) . . . . ?
C25 C26 C27 C28 0.2(10) . . . . ?
C25 C26 C27 C30 -176.0(6) . . . . ?
C26 C27 C28 C29 -1.8(10) . . . . ?
C30 C27 C28 C29 174.4(6) . . . . ?
C25 N4 C29 C28 0.5(9) . . . . ?
Ni1 N4 C29 C28 -176.4(5) . . . . ?
C27 C28 C29 N4 1.6(10) . . . . ?
C28 C27 C30 C31 -84.5(10) . . . . ?
C26 C27 C30 C31 91.6(9) . . . . ?
C27 C30 C31 C32 -178.0(9) . . . . ?
C30 C31 C32 C36 -85.0(10) . . . . ?
C30 C31 C32 C33 93.0(10) . . . . ?
C36 C32 C33 C34 1.1(10) . . . . ?
C31 C32 C33 C34 -177.0(7) . . . . ?
C35 N5 C34 C33 -1.6(9) . . . . ?
Ni1 N5 C34 C33 172.2(5) 1_565 . . . ?
C32 C33 C34 N5 0.6(11) . . . . ?
C34 N5 C35 C36 0.9(9) . . . . ?
Ni1 N5 C35 C36 -173.1(5) 1_565 . . . ?
C33 C32 C36 C35 -1.8(10) . . . . ?
C31 C32 C36 C35 176.2(7) . . . . ?
N5 C35 C36 C32 0.9(10) . . . . ?
C41 N6 C37 C38 0.1(10) . . . . ?
Ni2 N6 C37 C38 175.0(6) . . . . ?
N6 C37 C38 C39 -0.6(12) . . . . ?
C37 C38 C39 C40 -0.8(11) . . . . ?
C37 C38 C39 C42 -177.7(7) . . . . ?
C38 C39 C40 C41 2.6(10) . . . . ?
C42 C39 C40 C41 179.5(6) . . . . ?
C37 N6 C41 C40 1.8(9) . . . . ?
Ni2 N6 C41 C40 -173.3(5) . . . . ?
C39 C40 C41 N6 -3.3(10) . . . . ?
C38 C39 C42 C43 82.9(10) . . . . ?
C40 C39 C42 C43 -93.9(10) . . . . ?
C39 C42 C43 C44 178.4(7) . . . . ?
C42 C43 C44 C48 -48.9(10) . . . . ?
C42 C43 C44 C45 128.5(8) . . . . ?
C48 C44 C45 C46 -0.2(9) . . . . ?
C43 C44 C45 C46 -177.8(5) . . . . ?
C47 N7 C46 C45 -3.5(8) . . . . ?
Ni2 N7 C46 C45 169.0(4) 1_554 . . . ?
C44 C45 C46 N7 2.0(8) . . . . ?
C46 N7 C47 C48 3.4(9) . . . . ?
Ni2 N7 C47 C48 -169.1(5) 1_554 . . . ?
C45 C44 C48 C47 0.2(10) . . . . ?
C43 C44 C48 C47 177.7(6) . . . . ?
N7 C47 C48 C44 -1.9(11) . . . . ?
C53 N8 C49 C50 0.2(9) . . . . ?
Ni3 N8 C49 C50 174.4(5) . . . . ?
N8 C49 C50 C51 -1.4(9) . . . . ?
C49 C50 C51 C52 2.1(9) . . . . ?
C49 C50 C51 C54 -176.7(6) . . . . ?
C50 C51 C52 C53 -1.8(11) . . . . ?
C54 C51 C52 C53 177.0(7) . . . . ?
C49 N8 C53 C52 0.1(10) . . . . ?
Ni3 N8 C53 C52 -174.0(6) . . . . ?
C51 C52 C53 N8 0.7(12) . . . . ?
C52 C51 C54 C55 -79.7(9) . . . . ?
C50 C51 C54 C55 99.1(8) . . . . ?
C51 C54 C55 C56 179.4(6) . . . . ?
C54 C55 C56 C57 64.9(9) . . . . ?
C54 C55 C56 C60 -119.1(7) . . . . ?
C60 C56 C57 C58 4.8(11) . . . . ?
C55 C56 C57 C58 -179.0(7) . . . . ?
C59 N9 C58 C57 -1.1(10) . . . . ?
Ni3 N9 C58 C57 173.7(6) 1_556 . . . ?
C56 C57 C58 N9 -1.9(12) . . . . ?
C58 N9 C59 C60 1.0(9) . . . . ?
Ni3 N9 C59 C60 -173.6(5) 1_556 . . . ?
C57 C56 C60 C59 -4.8(10) . . . . ?
C55 C56 C60 C59 178.9(6) . . . . ?
N9 C59 C60 C56 2.1(10) . . . . ?

loop_
_platon_squeeze_void_nr
_platon_squeeze_void_average_x
_platon_squeeze_void_average_y
_platon_squeeze_void_average_z
_platon_squeeze_void_volume
_platon_squeeze_void_count_electrons
_platon_squeeze_void_content
1 0.012 0.400 -0.036 283 60 ' '
